data_8000053
loop_
_publ_author_name
'Haruna Torigoe'
'Hiroaki Hagiwara'
'Shinobu Arata'
'Masahiro Yamada'
'Naohide Matsumoto'

_publ_section_title
;
 Steep Spin-crossover and LIESST Effect of a New Fe(II) Complex with a
 Tridentate Ligand Derived from 2-Phenyl-4-formylimidazole and
 N-Methylethylenediamine
;
_journal_issue 7
_journal_name_full 'Chemistry Letters'
_journal_page_first 956
_journal_paper_doi 10.1246/cl.2005.956
_journal_volume 34
_journal_year 2005
_chemical_formula_moiety 'C26 H32 Cl2 Fe N8 O8 '
_chemical_formula_sum 'C26 H32 Cl2 Fe N8 O8'
_chemical_formula_weight 711.34
_space_group_IT_number 14
_space_group_name_Hall '-P 2yn'
_space_group_name_H-M_alt 'P 1 21/n 1'
_symmetry_cell_setting monoclinic
_symmetry_Int_Tables_number 14
_symmetry_space_group_name_Hall '-P 2yn'
_symmetry_space_group_name_H-M 'P 1 21/n 1'
_cell_angle_alpha 90
_cell_angle_beta 94.15(1)
_cell_angle_gamma 90
_cell_formula_units_Z 4
_cell_length_a 12.498(3)
_cell_length_b 19.203(5)
_cell_length_c 13.054(3)
_cell_measurement_reflns_used 21349
_cell_measurement_temperature 230.1
_cell_measurement_theta_max 27.5
_cell_measurement_theta_min 3.0
_cell_volume 3124(1)
_computing_cell_refinement PROCESS-AUTO
_computing_data_collection PROCESS-AUTO
_computing_data_reduction CrystalStructure
_computing_publication_material 'CrystalStructure 3.6.0'
_computing_structure_refinement CRYSTALS
_computing_structure_solution SIR92
_diffrn_detector_area_resol_mean 10.00
_diffrn_measured_fraction_theta_full 0.9924
_diffrn_measured_fraction_theta_max 0.9924
_diffrn_measurement_device_type 'Rigaku RAXIS-RAPID'
_diffrn_measurement_method \w
_diffrn_radiation_type 'Mo K\a'
_diffrn_radiation_wavelength 0.7107
_diffrn_reflns_av_R_equivalents 0.036
_diffrn_reflns_limit_h_max 16
_diffrn_reflns_limit_h_min -16
_diffrn_reflns_limit_k_max 24
_diffrn_reflns_limit_k_min -24
_diffrn_reflns_limit_l_max 16
_diffrn_reflns_limit_l_min -16
_diffrn_reflns_number 30148
_diffrn_reflns_theta_full 27.48
_diffrn_reflns_theta_max 27.48
_exptl_absorpt_coefficient_mu 0.714
_exptl_absorpt_correction_T_max 0.830
_exptl_absorpt_correction_T_min 0.659
_exptl_absorpt_correction_type multi-scan
_exptl_absorpt_process_details
;
    Higashi, T. (1995). Program for Absorption Correction.
    Rigaku Corporation, Tokyo, Japan.
;
_exptl_crystal_colour red
_exptl_crystal_density_diffrn 1.512
_exptl_crystal_density_method 'not measured'
_exptl_crystal_description platelet
_exptl_crystal_F_000 1472.00
_exptl_crystal_size_max 0.27
_exptl_crystal_size_mid 0.27
_exptl_crystal_size_min 0.26
_refine_diff_density_max 1.10
_refine_diff_density_min -0.94
_refine_ls_extinction_method none
_refine_ls_goodness_of_fit_ref 1.004
_refine_ls_hydrogen_treatment refall
_refine_ls_number_parameters 438
_refine_ls_number_reflns 7119
_refine_ls_R_factor_gt 0.0620
_refine_ls_shift/su_max 0.0000
_refine_ls_structure_factor_coef Fsqd
_refine_ls_weighting_details 'w = 1/[0.0024Fo^2^ + 1.0000\s(Fo^2^)]/(4Fo^2^)'
_refine_ls_weighting_scheme calc
_refine_ls_wR_factor_ref 0.1770
_reflns_number_gt 4071
_reflns_number_total 7119
_reflns_threshold_expression F^2^&gt;2.0\s(F^2^)
_cod_original_formula_sum 'C26 H32 Cl2 Fe N8 O8 '
_cod_database_code 8000053

loop_
_symmetry_equiv_pos_site_id
_symmetry_equiv_pos_as_xyz
1 +X,+Y,+Z
2 1/2-X,1/2+Y,1/2-Z
3 -X,-Y,-Z
4 1/2+X,1/2-Y,1/2+Z

loop_
_atom_site_label
_atom_site_type_symbol
_atom_site_fract_x
_atom_site_fract_y
_atom_site_fract_z
_atom_site_U_iso_or_equiv
_atom_site_adp_type
_atom_site_occupancy
_atom_site_symmetry_multiplicity
_atom_site_calc_flag
_atom_site_refinement_flags
Fe(1) Fe 0.24425(4) 0.11006(3) 0.28234(4) 0.0367(1) Uani 1.00 1 d .
Cl(1) Cl -0.1493(1) 0.07999(6) 0.08364(7) 0.0560(3) Uani 1.00 1 d .
Cl(2) Cl -0.0608(1) 0.31825(7) 0.37010(9) 0.0734(4) Uani 1.00 1 d .
O(1) O -0.1489(7) 0.0235(3) 0.1446(4) 0.174(3) Uani 1.00 1 d .
O(2) O -0.0793(6) 0.1276(4) 0.1394(6) 0.185(3) Uani 1.00 1 d .
O(3) O -0.2394(4) 0.1182(3) 0.0740(6) 0.170(3) Uani 1.00 1 d .
O(4) O -0.1027(7) 0.0755(4) -0.0062(4) 0.189(3) Uani 1.00 1 d .
O(5) O -0.1305(3) 0.3721(2) 0.3326(3) 0.084(1) Uani 1.00 1 d .
O(6) O -0.1113(6) 0.2806(4) 0.4484(7) 0.208(4) Uani 1.00 1 d .
O(7) O 0.0355(4) 0.3430(3) 0.4141(4) 0.127(2) Uani 1.00 1 d .
O(8) O -0.0498(8) 0.2707(4) 0.2923(6) 0.241(4) Uani 1.00 1 d .
N(1) N 0.3357(3) 0.1424(2) 0.6119(2) 0.0474(9) Uani 1.00 1 d .
N(2) N 0.2917(2) 0.1273(1) 0.4474(2) 0.0360(8) Uani 1.00 1 d .
N(3) N 0.2349(3) 0.2191(2) 0.3019(2) 0.0454(9) Uani 1.00 1 d .
N(4) N 0.1835(5) 0.1474(2) 0.1267(3) 0.081(1) Uani 1.00 1 d .
N(5) N 0.5546(3) 0.0871(2) 0.1479(2) 0.0457(9) Uani 1.00 1 d .
N(6) N 0.4074(3) 0.0947(1) 0.2296(2) 0.0392(8) Uani 1.00 1 d .
N(7) N 0.2473(3) 0.0035(2) 0.2424(2) 0.0449(9) Uani 1.00 1 d .
N(8) N 0.0817(3) 0.0716(2) 0.3202(3) 0.053(1) Uani 1.00 1 d .
C(1) C 0.2780(3) -0.0124(2) 0.6308(3) 0.051(1) Uani 1.00 1 d .
C(2) C 0.2723(4) -0.0842(2) 0.6357(3) 0.056(1) Uani 1.00 1 d .
C(3) C 0.3116(4) -0.1249(2) 0.5601(4) 0.062(1) Uani 1.00 1 d .
C(4) C 0.3612(4) -0.0937(2) 0.4807(3) 0.057(1) Uani 1.00 1 d .
C(5) C 0.3675(3) -0.0222(2) 0.4739(3) 0.045(1) Uani 1.00 1 d .
C(6) C 0.3235(3) 0.0194(2) 0.5477(3) 0.0389(9) Uani 1.00 1 d .
C(7) C 0.3192(3) 0.0949(2) 0.5347(3) 0.038(1) Uani 1.00 1 d .
C(8) C 0.3172(3) 0.2063(2) 0.5737(3) 0.046(1) Uani 1.00 1 d .
C(9) C 0.2888(3) 0.1978(2) 0.4719(3) 0.039(1) Uani 1.00 1 d .
C(10) C 0.2556(3) 0.2458(2) 0.3901(3) 0.044(1) Uani 1.00 1 d .
C(11) C 0.2033(5) 0.2608(2) 0.2116(3) 0.070(2) Uani 1.00 1 d .
C(12) C 0.1625(8) 0.2166(3) 0.1310(4) 0.147(3) Uani 1.00 1 d .
C(13) C 0.2008(9) 0.1134(6) 0.0410(4) 0.193(4) Uani 1.00 1 d .
C(14) C 0.5618(3) 0.2461(2) 0.1581(3) 0.051(1) Uani 1.00 1 d .
C(15) C 0.5820(4) 0.3151(2) 0.1849(3) 0.055(1) Uani 1.00 1 d .
C(16) C 0.5609(3) 0.3394(2) 0.2809(3) 0.052(1) Uani 1.00 1 d .
C(17) C 0.5168(3) 0.2957(2) 0.3502(3) 0.046(1) Uani 1.00 1 d .
C(18) C 0.4962(3) 0.2271(2) 0.3239(3) 0.042(1) Uani 1.00 1 d .
C(19) C 0.5173(3) 0.2015(2) 0.2284(3) 0.0381(9) Uani 1.00 1 d .
C(20) C 0.4924(3) 0.1293(2) 0.2027(3) 0.041(1) Uani 1.00 1 d .
C(21) C 0.5084(4) 0.0235(2) 0.1390(3) 0.051(1) Uani 1.00 1 d .
C(22) C 0.4160(3) 0.0272(2) 0.1891(3) 0.044(1) Uani 1.00 1 d .
C(23) C 0.3282(4) -0.0197(2) 0.1981(3) 0.049(1) Uani 1.00 1 d .
C(24) C 0.1499(4) -0.0369(2) 0.2529(3) 0.058(1) Uani 1.00 1 d .
C(25) C 0.0917(4) -0.0039(2) 0.3370(3) 0.056(1) Uani 1.00 1 d .
C(26) C 0.0313(4) 0.1043(3) 0.4077(4) 0.079(2) Uani 1.00 1 d .
H(1) H 0.2513 0.0152 0.6836 0.061 Uiso 1.00 1 c R
H(2) H 0.2408 -0.1056 0.6917 0.067 Uiso 1.00 1 c R
H(3) H 0.3048 -0.1741 0.5626 0.073 Uiso 1.00 1 c R
H(4) H 0.3911 -0.1218 0.4302 0.067 Uiso 1.00 1 c R
H(5) H 0.4017 -0.0013 0.4190 0.053 Uiso 1.00 1 c R
H(6) H 0.3228 0.2491 0.6103 0.055 Uiso 1.00 1 c R
H(7) H 0.2498 0.2944 0.4017 0.053 Uiso 1.00 1 c R
H(8) H 0.5782 0.2293 0.0926 0.062 Uiso 1.00 1 c R
H(9) H 0.6105 0.3459 0.1368 0.066 Uiso 1.00 1 c R
H(10) H 0.5769 0.3863 0.2993 0.062 Uiso 1.00 1 c R
H(11) H 0.5007 0.3126 0.4157 0.055 Uiso 1.00 1 c R
H(12) H 0.4669 0.1970 0.3724 0.051 Uiso 1.00 1 c R
H(13) H 0.5347 -0.0159 0.1048 0.061 Uiso 1.00 1 c R
H(14) H 0.3298 -0.0660 0.1724 0.059 Uiso 1.00 1 c R
H(15) H 0.2639 0.2853 0.1905 0.083 Uiso 1.00 1 c R
H(16) H 0.2465 0.1731 0.1153 0.096 Uiso 1.00 1 c R
H(17) H 0.1373 0.2395 0.0694 0.171 Uiso 1.00 1 c R
H(18) H 0.1495 0.2930 0.2278 0.083 Uiso 1.00 1 c R
H(19) H 0.1061 -0.0360 0.1903 0.071 Uiso 1.00 1 c R
H(20) H 0.1677 -0.0838 0.2703 0.071 Uiso 1.00 1 c R
H(21) H 0.1305 -0.0122 0.4011 0.067 Uiso 1.00 1 c R
H(22) H 0.0221 -0.0237 0.3378 0.067 Uiso 1.00 1 c R
H(23) H 0.1034 0.2059 0.1702 0.171 Uiso 1.00 1 c R
H(26) H 0.0516 0.0795 0.4691 0.096 Uiso 1.00 1 c R
H(27) H -0.0445 0.1030 0.3954 0.096 Uiso 1.00 1 c R
H(28) H 0.0551 0.1511 0.4144 0.096 Uiso 1.00 1 c R
H(29) H 0.3569 0.1319 0.6815 0.057 Uiso 1.00 1 c R
H(30) H 0.6200 0.1002 0.1203 0.055 Uiso 1.00 1 c R
H(32) H 0.0343 0.0783 0.2608 0.063 Uiso 1.00 1 c R
H(33) H 0.2656 0.1118 0.0073 0.231 Uiso 1.00 1 c R
H(34) H 0.1532 0.1301 -0.0136 0.231 Uiso 1.00 1 c R
H(35) H 0.1853 0.0684 0.0663 0.231 Uiso 1.00 1 c R

loop_
_atom_site_aniso_label
_atom_site_aniso_U_11
_atom_site_aniso_U_22
_atom_site_aniso_U_33
_atom_site_aniso_U_12
_atom_site_aniso_U_13
_atom_site_aniso_U_23
Fe(1) 0.0489(3) 0.0298(3) 0.0307(3) -0.0029(2) -0.0021(2) -0.0(0)
Cl(1) 0.0642(7) 0.0634(7) 0.0415(5) 0.0005(5) 0.0104(5) 0.005(5)
Cl(2) 0.094(1) 0.0586(7) 0.0619(7) 0.0088(7) -0.0305(7) 0.002(2)
O(1) 0.322(9) 0.082(3) 0.130(4) 0.068(4) 0.104(5) 0.04(4)
O(2) 0.173(6) 0.156(6) 0.207(7) -0.033(5) -0.107(5) 0.01(1)
O(3) 0.057(3) 0.180(6) 0.275(8) 0.021(3) 0.036(4) 0.1(1)
O(4) 0.302(9) 0.167(6) 0.116(4) -0.038(6) 0.127(5) -0.0(0)
O(5) 0.113(3) 0.073(2) 0.066(2) 0.023(2) -0.007(2) 0.006(6)
O(6) 0.163(6) 0.206(7) 0.247(8) -0.051(5) -0.045(6) 0.2(2)
O(7) 0.109(4) 0.153(5) 0.113(3) -0.021(3) -0.041(3) 0.03(3)
O(8) 0.36(1) 0.160(6) 0.184(6) 0.154(7) -0.132(7) -0.1(0)
N(1) 0.056(2) 0.051(2) 0.034(2) -0.001(2) -0.005(1) -0.0(0)
N(2) 0.041(2) 0.035(2) 0.032(1) -0.000(1) -0.000(1) -0.0(0)
N(3) 0.056(2) 0.036(2) 0.043(2) -0.003(1) -0.007(1) 0.004(4)
N(4) 0.156(5) 0.045(2) 0.038(2) -0.005(3) -0.016(2) 0.002(2)
N(5) 0.047(2) 0.047(2) 0.044(2) 0.001(2) 0.009(1) -0.0(0)
N(6) 0.048(2) 0.035(2) 0.034(1) -0.004(1) 0.002(1) -0.0(0)
N(7) 0.060(2) 0.038(2) 0.037(2) -0.006(2) 0.002(1) -0.0(0)
N(8) 0.050(2) 0.052(2) 0.055(2) -0.003(2) -0.010(2) -0.0(0)
C(1) 0.057(3) 0.057(3) 0.038(2) 0.007(2) -0.001(2) 0.006(6)
C(2) 0.069(3) 0.053(3) 0.047(2) 0.003(2) -0.001(2) 0.02(2)
C(3) 0.073(3) 0.039(2) 0.072(3) 0.002(2) -0.020(2) 0.01(1)
C(4) 0.067(3) 0.051(3) 0.049(2) 0.012(2) -0.012(2) -0.0(0)
C(5) 0.048(2) 0.049(2) 0.036(2) 0.004(2) -0.007(2) -0.0(0)
C(6) 0.041(2) 0.039(2) 0.035(2) 0.001(2) -0.008(1) 0.002(2)
C(7) 0.037(2) 0.042(2) 0.036(2) 0.001(2) -0.001(1) -0.0(0)
C(8) 0.054(2) 0.040(2) 0.042(2) -0.000(2) 0.001(2) -0.0(0)
C(9) 0.042(2) 0.037(2) 0.038(2) -0.001(2) 0.001(1) -0.0(0)
C(10) 0.048(2) 0.032(2) 0.052(2) -0.001(2) 0.001(2) -0.0(0)
C(11) 0.114(4) 0.040(2) 0.053(2) 0.001(3) -0.020(3) 0.01(1)
C(12) 0.31(1) 0.048(3) 0.064(3) 0.020(5) -0.073(5) 0.007(7)
C(13) 0.26(1) 0.29(1) 0.032(3) 0.19(1) -0.001(4) 0.007(7)
C(14) 0.054(3) 0.058(3) 0.042(2) -0.008(2) 0.005(2) 0.003(3)
C(15) 0.064(3) 0.047(2) 0.055(2) -0.008(2) 0.004(2) 0.01(1)
C(16) 0.043(2) 0.041(2) 0.071(3) 0.001(2) -0.008(2) -0.0(0)
C(17) 0.044(2) 0.047(2) 0.048(2) 0.004(2) -0.004(2) -0.0(0)
C(18) 0.043(2) 0.045(2) 0.039(2) 0.001(2) 0.002(2) 0.002(2)
C(19) 0.033(2) 0.042(2) 0.039(2) -0.001(2) -0.000(1) 0.001(1)
C(20) 0.045(2) 0.045(2) 0.032(2) 0.001(2) -0.001(1) -0.0(0)
C(21) 0.061(3) 0.045(2) 0.046(2) 0.008(2) 0.005(2) -0.0(0)
C(22) 0.058(3) 0.036(2) 0.037(2) 0.003(2) 0.004(2) -0.0(0)
C(23) 0.076(3) 0.035(2) 0.038(2) -0.004(2) 0.006(2) -0.0(0)
C(24) 0.073(3) 0.043(2) 0.059(2) -0.022(2) 0.010(2) -0.0(0)
C(25) 0.055(3) 0.059(3) 0.053(2) -0.013(2) -0.000(2) -0.0(0)
C(26) 0.062(3) 0.080(4) 0.096(4) -0.007(3) 0.021(3) -0.0(0)

loop_
_atom_type_symbol
_atom_type_description
_atom_type_scat_dispersion_real
_atom_type_scat_dispersion_imag
_atom_type_scat_source
C C 0.003 0.002
;
International Tables for Crystallography
(1992, Vol. C, Tables 4.2.6.8 and 6.1.1.4)
;
H H 0.000 0.000
;
International Tables for Crystallography
(1992, Vol. C, Table 6.1.1.4)
;
O O 0.011 0.006
;
International Tables for Crystallography
(1992, Vol. C, Tables 4.2.6.8 and 6.1.1.4)
;
N N 0.006 0.003
;
International Tables for Crystallography
(1992, Vol. C, Tables 4.2.6.8 and 6.1.1.4)
;
Fe Fe 0.346 0.844
;
International Tables for Crystallography
(1992, Vol. C, Tables 4.2.6.8 and 6.1.1.4)
;
Cl Cl 0.148 0.159
;
International Tables for Crystallography
(1992, Vol. C, Tables 4.2.6.8 and 6.1.1.4)
;

loop_
_geom_angle_atom_site_label_1
_geom_angle_atom_site_label_2
_geom_angle_atom_site_label_3
_geom_angle
N(3) Fe(1) N(2) 75.4(1)
N(4) Fe(1) N(2) 152.2(1)
N(6) Fe(1) N(2) 97.7(1)
N(7) Fe(1) N(2) 112.1(1)
N(8) Fe(1) N(2) 91.0(1)
Fe(1) N(2) C(7) 143.3(2)
Fe(1) N(2) C(9) 111.0(2)
N(4) Fe(1) N(3) 76.9(1)
N(6) Fe(1) N(3) 103.3(1)
N(7) Fe(1) N(3) 172.5(1)
N(8) Fe(1) N(3) 103.9(1)
Fe(1) N(3) C(10) 120.0(3)
Fe(1) N(3) C(11) 117.4(2)
N(6) Fe(1) N(4) 91.1(2)
N(7) Fe(1) N(4) 95.6(1)
N(8) Fe(1) N(4) 93.0(2)
Fe(1) N(4) C(12) 109.3(3)
Fe(1) N(4) C(13) 122.9(5)
N(7) Fe(1) N(6) 76.2(1)
N(8) Fe(1) N(6) 152.8(1)
Fe(1) N(6) C(20) 142.1(3)
Fe(1) N(6) C(22) 109.7(2)
N(8) Fe(1) N(7) 76.7(1)
Fe(1) N(7) C(23) 118.5(3)
Fe(1) N(7) C(24) 117.5(3)
Fe(1) N(8) C(25) 106.8(3)
Fe(1) N(8) C(26) 118.1(3)
O(2) Cl(1) O(1) 103.8(4)
O(3) Cl(1) O(1) 117.6(5)
O(4) Cl(1) O(1) 118.6(4)
O(3) Cl(1) O(2) 100.2(4)
O(4) Cl(1) O(2) 101.3(5)
O(4) Cl(1) O(3) 111.4(5)
O(6) Cl(2) O(5) 108.8(3)
O(7) Cl(2) O(5) 112.9(3)
O(8) Cl(2) O(5) 108.7(4)
O(7) Cl(2) O(6) 107.0(4)
O(8) Cl(2) O(6) 105.3(5)
O(8) Cl(2) O(7) 113.8(5)
N(1) C(7) N(2) 109.8(3)
N(1) C(7) C(6) 125.2(3)
C(8) N(1) C(7) 109.0(3)
N(1) C(8) C(9) 106.3(3)
C(9) N(2) C(7) 105.6(3)
N(2) C(7) C(6) 124.9(3)
N(2) C(9) C(10) 117.4(3)
N(2) C(9) C(8) 109.4(3)
N(3) C(10) C(9) 116.1(3)
C(11) N(3) C(10) 122.5(3)
N(3) C(11) C(12) 109.5(4)
N(4) C(12) C(11) 123.8(6)
C(13) N(4) C(12) 124.1(6)
N(5) C(20) N(6) 109.9(3)
N(5) C(20) C(19) 124.5(3)
C(21) N(5) C(20) 109.0(3)
N(5) C(21) C(22) 106.4(4)
C(22) N(6) C(20) 106.2(3)
N(6) C(20) C(19) 125.5(3)
N(6) C(22) C(23) 118.0(3)
N(6) C(22) C(21) 108.5(3)
N(7) C(23) C(22) 116.9(3)
C(24) N(7) C(23) 123.3(3)
N(7) C(24) C(25) 107.2(3)
N(8) C(25) C(24) 110.4(4)
C(26) N(8) C(25) 109.8(4)
C(6) C(1) C(2) 119.8(4)
C(1) C(2) C(3) 120.7(4)
C(1) C(6) C(7) 120.6(3)
C(1) C(6) C(5) 119.1(4)
C(2) C(3) C(4) 119.6(4)
C(3) C(4) C(5) 120.7(4)
C(4) C(5) C(6) 120.0(4)
C(5) C(6) C(7) 120.1(3)
C(8) C(9) C(10) 133.2(3)
C(19) C(14) C(15) 119.5(4)
C(14) C(15) C(16) 120.5(4)
C(14) C(19) C(20) 121.4(3)
C(14) C(19) C(18) 118.9(3)
C(15) C(16) C(17) 120.1(4)
C(16) C(17) C(18) 119.6(4)
C(17) C(18) C(19) 121.3(4)
C(18) C(19) C(20) 119.7(3)
C(21) C(22) C(23) 133.2(4)

loop_
_geom_bond_atom_site_label_1
_geom_bond_atom_site_label_2
_geom_bond_distance
Fe(1) N(2) 2.218(3)
Fe(1) N(3) 2.114(3)
Fe(1) N(4) 2.236(4)
Fe(1) N(6) 2.219(3)
Fe(1) N(7) 2.113(3)
Fe(1) N(8) 2.250(4)
Cl(1) O(1) 1.345(5)
Cl(1) O(2) 1.427(7)
Cl(1) O(3) 1.343(5)
Cl(1) O(4) 1.349(7)
Cl(2) O(5) 1.415(4)
Cl(2) O(6) 1.435(8)
Cl(2) O(7) 1.380(5)
Cl(2) O(8) 1.379(8)
N(1) C(7) 1.364(5)
N(1) C(8) 1.338(5)
N(2) C(7) 1.322(4)
N(2) C(9) 1.392(5)
N(3) C(10) 1.269(5)
N(3) C(11) 1.455(5)
N(4) C(12) 1.355(7)
N(4) C(13) 1.327(8)
N(5) C(20) 1.362(5)
N(5) C(21) 1.353(5)
N(6) C(20) 1.321(5)
N(6) C(22) 1.406(5)
N(7) C(23) 1.280(6)
N(7) C(24) 1.459(6)
N(8) C(25) 1.469(6)
N(8) C(26) 1.483(7)
C(1) C(2) 1.381(6)
C(1) C(6) 1.401(5)
C(2) C(3) 1.377(6)
C(3) C(4) 1.383(7)
C(4) C(5) 1.378(6)
C(5) C(6) 1.395(5)
C(6) C(7) 1.460(5)
C(8) C(9) 1.360(5)
C(9) C(10) 1.449(5)
C(11) C(12) 1.418(8)
C(14) C(15) 1.389(6)
C(14) C(19) 1.400(6)
C(15) C(16) 1.380(6)
C(16) C(17) 1.378(6)
C(17) C(18) 1.379(6)
C(18) C(19) 1.384(5)
C(19) C(20) 1.454(5)
C(21) C(22) 1.369(6)
C(22) C(23) 1.431(6)
C(24) C(25) 1.501(6)

loop_
_geom_contact_atom_site_label_1
_geom_contact_atom_site_label_2
_geom_contact_distance
_geom_contact_site_symmetry_2
Fe(1) C(7) 3.372(3) .
Fe(1) C(9) 3.012(3) .
Fe(1) C(10) 2.960(4) .
Fe(1) C(11) 3.069(4) .
Fe(1) C(12) 2.973(6) .
Fe(1) C(13) 3.159(5) .
Fe(1) C(20) 3.361(4) .
Fe(1) C(22) 3.000(4) .
Fe(1) C(23) 2.948(4) .
Fe(1) C(24) 3.073(4) .
Fe(1) C(25) 3.021(5) .
Fe(1) C(26) 3.226(6) .
O(1) O(2) 2.182(9) .
O(1) O(3) 2.300(9) .
O(1) O(4) 2.317(9) .
O(1) C(1) 3.455(8) 55603
O(1) C(2) 3.550(8) 55603
O(2) O(3) 2.126(9) .
O(2) O(4) 2.15(1) .
O(2) O(8) 3.40(1) .
O(2) N(4) 3.322(9) .
O(2) N(8) 3.176(8) .
O(2) C(8) 3.525(8) 45404
O(2) C(12) 3.48(1) .
O(3) O(4) 2.22(1) .
O(3) O(7) 3.459(7) 45404
O(3) N(5) 2.876(6) 45501
O(3) C(8) 3.443(8) 45404
O(3) C(10) 3.544(8) 45404
O(4) C(17) 3.503(8) 45404
O(4) C(24) 3.315(7) 55503
O(5) O(6) 2.318(9) .
O(5) O(7) 2.330(6) .
O(5) O(8) 2.271(9) .
O(5) N(1) 2.895(5) 45404
O(5) C(13) 3.571(9) 45504
O(5) C(21) 3.292(6) 55502
O(6) O(7) 2.263(9) .
O(6) O(8) 2.24(1) .
O(6) C(13) 3.39(1) 45504
O(6) C(14) 3.403(9) 45504
O(7) O(3) 3.459(7) 55504
O(7) O(8) 2.312(9) .
O(7) N(5) 3.326(6) 45504
O(7) C(10) 3.358(7) .
O(7) C(21) 3.569(7) 55502
O(7) C(23) 3.516(7) 55502
O(8) N(1) 3.144(8) 45404
O(8) C(8) 3.227(9) 45404
O(8) C(11) 3.41(1) .
N(1) O(5) 2.895(5) 55504
N(1) O(8) 3.144(8) 55504
N(1) N(2) 2.197(4) .
N(1) C(1) 3.074(6) .
N(1) C(6) 2.507(5) .
N(1) C(9) 2.158(5) .
N(1) C(10) 3.593(5) .
N(1) C(15) 3.474(6) 45504
N(2) N(3) 2.651(4) .
N(2) N(6) 3.342(4) .
N(2) N(7) 3.593(4) .
N(2) N(8) 3.187(4) .
N(2) C(5) 3.035(5) .
N(2) C(6) 2.467(5) .
N(2) C(8) 2.246(5) .
N(2) C(10) 2.428(5) .
N(2) C(26) 3.287(6) .
N(3) N(4) 2.707(5) .
N(3) N(6) 3.398(4) .
N(3) N(8) 3.437(5) .
N(3) C(9) 2.309(4) .
N(3) C(12) 2.347(7) .
N(3) C(18) 3.261(5) .
N(4) N(6) 3.181(6) .
N(4) N(7) 3.223(5) .
N(4) N(8) 3.254(5) .
N(4) C(11) 2.447(6) .
N(5) O(3) 2.876(6) 65501
N(5) O(7) 3.326(6) 55404
N(5) N(6) 2.197(5) .
N(5) C(2) 3.433(5) 65603
N(5) C(14) 3.057(5) .
N(5) C(19) 2.493(5) .
N(5) C(22) 2.179(5) .
N(5) C(23) 3.594(6) .
N(6) N(7) 2.673(5) .
N(6) C(13) 3.455(9) .
N(6) C(18) 3.003(5) .
N(6) C(19) 2.469(5) .
N(6) C(21) 2.253(5) .
N(6) C(23) 2.432(5) .
N(7) N(8) 2.708(5) .
N(7) C(5) 3.313(5) .
N(7) C(13) 3.389(9) .
N(7) C(22) 2.313(5) .
N(7) C(25) 2.383(6) .
N(8) C(24) 2.439(6) .
C(1) O(1) 3.455(8) 55603
C(1) C(3) 2.397(6) .
C(1) C(4) 2.766(6) .
C(1) C(5) 2.410(5) .
C(1) C(7) 2.485(6) .
C(2) O(1) 3.550(8) 55603
C(2) N(5) 3.433(5) 65603
C(2) C(4) 2.385(6) .
C(2) C(5) 2.766(6) .
C(2) C(6) 2.407(6) .
C(2) C(20) 3.600(6) 65603
C(3) C(5) 2.399(6) .
C(3) C(6) 2.781(6) .
C(3) C(18) 3.375(6) 65603
C(4) C(6) 2.401(6) .
C(5) C(5) 3.441(5) 65603
C(5) C(7) 2.474(5) .
C(5) C(23) 3.599(5) .
C(6) C(9) 3.583(5) .
C(7) C(8) 2.199(5) .
C(7) C(9) 2.162(5) .
C(7) C(10) 3.518(5) .
C(8) O(2) 3.525(8) 55504
C(8) O(3) 3.443(8) 55504
C(8) O(8) 3.227(9) 55504
C(8) C(10) 2.578(5) .
C(8) C(14) 3.570(6) 45504
C(8) C(15) 3.397(6) 45504
C(9) C(18) 3.390(5) .
C(10) O(3) 3.544(8) 55504
C(10) C(11) 2.391(6) .
C(10) C(12) 3.541(7) .
C(10) C(17) 3.477(6) .
C(10) C(18) 3.207(5) .
C(11) C(13) 3.60(1) .
C(12) C(13) 2.37(1) .
C(13) O(5) 3.571(9) 55404
C(13) O(6) 3.39(1) 55404
C(13) C(23) 3.58(1) .
C(14) O(6) 3.403(9) 55404
C(14) C(8) 3.570(6) 55404
C(14) C(16) 2.404(6) .
C(14) C(17) 2.777(6) .
C(14) C(18) 2.397(6) .
C(14) C(20) 2.489(6) .
C(15) N(1) 3.474(6) 55404
C(15) C(8) 3.397(6) 55404
C(15) C(17) 2.389(6) .
C(15) C(18) 2.753(6) .
C(15) C(19) 2.410(6) .
C(16) C(18) 2.383(6) .
C(16) C(19) 2.780(6) .
C(16) C(24) 3.551(6) 55502
C(17) O(4) 3.503(8) 55504
C(17) C(19) 2.408(5) .
C(18) C(3) 3.375(6) 65603
C(18) C(20) 2.454(5) .
C(20) C(2) 3.600(6) 65603
C(20) C(21) 2.210(6) .
C(20) C(22) 2.182(5) .
C(20) C(23) 3.519(6) .
C(21) O(5) 3.292(6) 54502
C(21) O(7) 3.569(7) 54502
C(21) C(23) 2.570(6) .
C(23) O(7) 3.516(7) 54502
C(23) C(24) 2.412(7) .
C(23) C(25) 3.591(6) .
C(24) O(4) 3.315(7) 55503
C(24) C(16) 3.551(6) 54502
C(25) C(26) 2.415(7) .

loop_
_geom_torsion_atom_site_label_1
_geom_torsion_atom_site_label_2
_geom_torsion_atom_site_label_3
_geom_torsion_atom_site_label_4
_geom_torsion
N(3) Fe(1) N(2) C(7) 177.0(4)
N(3) Fe(1) N(2) C(9) 0.2(2)
N(4) Fe(1) N(2) C(7) 171.3(3)
N(4) Fe(1) N(2) C(9) -5.6(3)
N(6) Fe(1) N(2) C(7) -81.2(4)
N(6) Fe(1) N(2) C(9) 102.0(2)
N(7) Fe(1) N(2) C(7) -3.0(4)
N(7) Fe(1) N(2) C(9) -179.9(2)
N(8) Fe(1) N(2) C(7) 72.9(4)
N(8) Fe(1) N(2) C(9) -103.9(2)
N(2) Fe(1) N(3) C(10) -1.3(3)
N(2) Fe(1) N(3) C(11) 179.2(4)
N(4) Fe(1) N(3) C(10) 175.9(3)
N(4) Fe(1) N(3) C(11) -3.6(3)
N(6) Fe(1) N(3) C(10) -96.0(3)
N(6) Fe(1) N(3) C(11) 84.5(3)
N(8) Fe(1) N(3) C(10) 86.0(3)
N(8) Fe(1) N(3) C(11) -93.4(3)
N(2) Fe(1) N(4) C(12) -0.9(7)
N(2) Fe(1) N(4) C(13) 158.3(6)
N(3) Fe(1) N(4) C(12) -6.6(5)
N(3) Fe(1) N(4) C(13) 152.6(7)
N(6) Fe(1) N(4) C(12) -109.9(5)
N(6) Fe(1) N(4) C(13) 49.2(7)
N(7) Fe(1) N(4) C(12) 173.8(5)
N(7) Fe(1) N(4) C(13) -27.0(7)
N(8) Fe(1) N(4) C(12) 97.0(5)
N(8) Fe(1) N(4) C(13) -103.8(7)
N(2) Fe(1) N(6) C(20) -81.8(4)
N(2) Fe(1) N(6) C(22) 117.7(2)
N(3) Fe(1) N(6) C(20) -5.0(4)
N(3) Fe(1) N(6) C(22) -165.5(2)
N(4) Fe(1) N(6) C(20) 71.8(4)
N(4) Fe(1) N(6) C(22) -88.7(2)
N(7) Fe(1) N(6) C(20) 167.3(4)
N(7) Fe(1) N(6) C(22) 6.8(2)
N(8) Fe(1) N(6) C(20) 170.6(3)
N(8) Fe(1) N(6) C(22) 10.2(3)
N(2) Fe(1) N(7) C(23) -100.4(3)
N(2) Fe(1) N(7) C(24) 88.6(3)
N(4) Fe(1) N(7) C(23) 82.3(3)
N(4) Fe(1) N(7) C(24) -88.7(3)
N(6) Fe(1) N(7) C(23) -7.5(3)
N(6) Fe(1) N(7) C(24) -178.5(3)
N(8) Fe(1) N(7) C(23) 174.0(3)
N(8) Fe(1) N(7) C(24) 3.1(2)
N(2) Fe(1) N(8) C(25) -89.0(2)
N(2) Fe(1) N(8) C(26) 35.1(3)
N(3) Fe(1) N(8) C(25) -164.2(2)
N(3) Fe(1) N(8) C(26) -40.1(3)
N(4) Fe(1) N(8) C(25) 118.5(2)
N(4) Fe(1) N(8) C(26) -117.3(3)
N(6) Fe(1) N(8) C(25) 20.1(4)
N(6) Fe(1) N(8) C(26) 144.3(3)
N(7) Fe(1) N(8) C(25) 23.5(2)
N(7) Fe(1) N(8) C(26) 147.6(3)
C(8) N(1) C(7) N(2) 0.7(4)
C(8) N(1) C(7) C(6) -175.1(3)
C(7) N(1) C(8) C(9) 0.1(3)
Fe(1) N(2) C(7) N(1) -178.2(3)
Fe(1) N(2) C(7) C(6) -2.3(7)
C(9) N(2) C(7) N(1) -1.3(4)
C(9) N(2) C(7) C(6) 174.6(3)
Fe(1) N(2) C(9) C(8) 179.4(3)
Fe(1) N(2) C(9) C(10) 0.8(4)
C(7) N(2) C(9) C(8) 1.3(4)
C(7) N(2) C(9) C(10) -177.3(3)
Fe(1) N(3) C(10) C(9) 2.2(5)
C(11) N(3) C(10) C(9) -178.4(3)
Fe(1) N(3) C(11) C(12) 12.6(7)
C(10) N(3) C(11) C(12) -166.9(6)
Fe(1) N(4) C(12) C(11) 17(1)
C(13) N(4) C(12) C(11) -141.2(7)
C(21) N(5) C(20) N(6) 0.1(3)
C(21) N(5) C(20) C(19) 179.4(3)
C(20) N(5) C(21) C(22) 0.2(4)
Fe(1) N(6) C(20) N(5) -161.2(3)
Fe(1) N(6) C(20) C(19) 19.5(6)
C(22) N(6) C(20) N(5) -0.3(4)
C(22) N(6) C(20) C(19) -179.7(3)
Fe(1) N(6) C(22) C(21) 168.1(3)
Fe(1) N(6) C(22) C(23) -6.2(4)
C(20) N(6) C(22) C(21) 0.5(4)
C(20) N(6) C(22) C(23) -173.8(3)
Fe(1) N(7) C(23) C(22) 6.6(5)
C(24) N(7) C(23) C(22) 177.0(3)
Fe(1) N(7) C(24) C(25) -28.4(4)
C(23) N(7) C(24) C(25) 161.1(3)
Fe(1) N(8) C(25) C(24) -46.7(4)
C(26) N(8) C(25) C(24) -175.9(3)
C(6) C(1) C(2) C(3) -0.0(6)
C(2) C(1) C(6) C(5) 3.1(5)
C(2) C(1) C(6) C(7) -173.1(3)
C(1) C(2) C(3) C(4) -2.8(7)
C(2) C(3) C(4) C(5) 2.6(7)
C(3) C(4) C(5) C(6) 0.6(6)
C(4) C(5) C(6) C(1) -3.4(6)
C(4) C(5) C(6) C(7) 172.8(4)
C(1) C(6) C(7) N(1) -142.2(4)
C(1) C(6) C(7) N(2) 42.5(5)
C(5) C(6) C(7) N(1) 41.7(5)
C(5) C(6) C(7) N(2) -133.6(4)
N(1) C(8) C(9) N(2) -0.9(4)
N(1) C(8) C(9) C(10) 177.4(4)
N(2) C(9) C(10) N(3) -1.9(5)
C(8) C(9) C(10) N(3) 179.9(3)
N(3) C(11) C(12) N(4) -20(1)
C(19) C(14) C(15) C(16) -1.0(6)
C(15) C(14) C(19) C(18) 0.9(5)
C(15) C(14) C(19) C(20) -178.7(3)
C(14) C(15) C(16) C(17) 1.5(6)
C(15) C(16) C(17) C(18) -1.8(7)
C(16) C(17) C(18) C(19) 1.6(6)
C(17) C(18) C(19) C(14) -1.1(6)
C(17) C(18) C(19) C(20) 178.4(4)
C(14) C(19) C(20) N(5) -141.3(4)
C(14) C(19) C(20) N(6) 38.0(5)
C(18) C(19) C(20) N(5) 39.2(5)
C(18) C(19) C(20) N(6) -141.6(4)
N(5) C(21) C(22) N(6) -0.4(4)
N(5) C(21) C(22) C(23) 172.7(4)
N(6) C(22) C(23) N(7) 0.2(5)
C(21) C(22) C(23) N(7) -172.3(4)
N(7) C(24) C(25) N(8) 49.7(5)
